data_7245652
loop_
_publ_author_name
'Go\/ldyn, Mateusz'
'Skowronek, Julia'
'Komasa, Anna'
'Bartoszak-Adamska, El\.zbieta'
'Lewandowska, Aneta'
'Dega-Szafran, Zofia'
'Cofta, Grzegorz'

_publ_section_title
;
 Synthesis and structural characteristic of pyridine carboxylic acids
 adducts with squaric acid
;
_journal_name_full CrystEngComm
_journal_paper_doi 10.1039/D2CE00760F
_journal_year 2022
_chemical_formula_moiety 'C4 H O4, C6 H6 N O2'
_chemical_formula_sum 'C10 H7 N O6'
_chemical_formula_weight 237.17
_chemical_melting_point 552
_chemical_name_common '4-carboxypyridinium hydrogen squarate'
_chemical_name_systematic 'isonicotinium hydrogen squarate'
_space_group_crystal_system triclinic
_space_group_IT_number 2
_space_group_name_Hall '-P 1'
_space_group_name_H-M_alt 'P -1'
_atom_sites_solution_hydrogens difmap
_atom_sites_solution_primary dual
_audit_creation_date 2021-10-09
_audit_creation_method
;
Olex2 1.3-ac4
(compiled 2020.11.27 svn.r5f609507 for Rigaku Oxford Diffraction, GUI svn.r6214)
;
_audit_update_record
;
2021-12-14 deposited with the CCDC.	2022-10-11 downloaded from the CCDC.
;
_cell_angle_alpha 82.366(4)
_cell_angle_beta 77.224(3)
_cell_angle_gamma 78.515(4)
_cell_formula_units_Z 4
_cell_length_a 6.5246(2)
_cell_length_b 11.8093(6)
_cell_length_c 12.8138(5)
_cell_measurement_reflns_used 4993
_cell_measurement_temperature 134.6(2)
_cell_measurement_theta_max 76.0350
_cell_measurement_theta_min 3.5200
_cell_volume 939.51(7)
_computing_cell_refinement 'CrysAlisPro 1.171.41.102a (Rigaku OD, 2021)'
_computing_data_collection 'CrysAlisPro 1.171.41.102a (Rigaku OD, 2021)'
_computing_data_reduction 'CrysAlisPro 1.171.41.102a (Rigaku OD, 2021)'
_computing_molecular_graphics 'Olex2 1.3-ac4 (Dolomanov et al., 2009)'
_computing_publication_material 'Olex2 1.3-ac4 (Dolomanov et al., 2009)'
_computing_structure_refinement 'SHELXL 2018/3 (Sheldrick, 2015)'
_computing_structure_solution 'SHELXT 2018/2 (Sheldrick, 2018)'
_diffrn_ambient_environment N~2~
_diffrn_ambient_temperature 134.6(2)
_diffrn_detector 'CCD plate'
_diffrn_detector_area_resol_mean 10.5384
_diffrn_detector_type Atlas
_diffrn_measured_fraction_theta_full 0.998
_diffrn_measured_fraction_theta_max 0.979
_diffrn_measurement_details
;
List of Runs (angles in degrees, time in seconds):

  # Type    Start    End  Width  t~exp~   \w     \q     \k     \f   Frames
#--------------------------------------------------------------------------
  1  \w    -94.00 -39.00   1.00    1.00    --  -41.23 125.00  60.00   55
  2  \w    -71.00 -15.00   1.00    1.00    --  -41.23 125.00-180.00   56
  3  \w     24.00  71.00   1.00    1.00    --   41.23-125.00   0.00   47
  4  \w    -39.00  26.00   1.00    1.00    --   41.23 -19.00 -30.00   65
  5  \w      0.00 121.00   1.00    1.00    --   41.23  19.00 150.00  121
  6  \w     78.00 104.00   1.00    5.00    --  112.00 -94.00-120.00   26
  7  \w     85.00 146.00   1.00    5.00    --  112.00  30.00 -30.00   61
  8  \w     42.00  69.00   1.00    5.00    --  112.00 -61.00-120.00   27
  9  \w     40.00  70.00   1.00    5.00    --  112.00 -61.00   0.00   30
 10  \w     61.00  87.00   1.00    5.00    --  112.00-111.00-180.00   26
 11  \w     90.00 158.00   1.00    5.00    --  112.00  15.00-180.00   68
 12  \w     40.00  67.00   1.00    5.00    --  112.00 -61.00 -60.00   27
 13  \w     70.00 109.00   1.00    5.00    --  112.00-111.00 -60.00   39
 14  \w     84.00 155.00   1.00    5.00    --  112.00  61.00-180.00   71
 15  \w     83.00 145.00   1.00    5.00    --  112.00  61.00  60.00   62
 16  \w     42.00  67.00   1.00    5.00    --  112.00 -61.00 -90.00   25
 17  \w    112.00 142.00   1.00    5.00    --  112.00  77.00  30.00   30
 18  \w     46.00  71.00   1.00    5.00    --  112.00 -61.00-150.00   25
 19  \w    105.00 131.00   1.00    5.00    --  112.00 179.00-150.00   26
 20  \w     75.00 109.00   1.00    5.00    --  112.00-111.00 -30.00   34
 21  \w     43.00 109.00   1.00    5.00    --  112.00-111.00-150.00   66
 22  \w     59.00  86.00   1.00    5.00    --  112.00  15.00-180.00   27
 23  \w     73.00 109.00   1.00    5.00    --  112.00-111.00  60.00   36
 24  \w     80.00 105.00   1.00    5.00    --  112.00 -94.00  60.00   25
 25  \w     50.00  94.00   1.00    5.00    --  112.00 179.00-150.00   44
 26  \w     84.00 158.00   1.00    5.00    --  112.00  30.00 -90.00   74
 27  \w     41.00  68.00   1.00    5.00    --  112.00 -61.00  60.00   27
 28  \w     79.00 105.00   1.00    5.00    --  112.00-111.00 150.00   26
 29  \w    112.00 157.00   1.00    5.00    --  112.00  30.00  30.00   45
 30  \w     41.00  67.00   1.00    5.00    --  112.00 -61.00-180.00   26
 31  \w     40.00  68.00   1.00    5.00    --  112.00 -61.00  90.00   28
 32  \w     42.00  68.00   1.00    5.00    --  112.00 -61.00 120.00   26
 33  \w     85.00 127.00   1.00    5.00    --  112.00 179.00 -30.00   42
 34  \w     68.00  97.00   1.00    5.00    --  112.00 -77.00  30.00   29
 35  \w     95.00 120.00   1.00    5.00    --  112.00  45.00   0.00   25
 36  \w     36.00 102.00   1.00    5.00    --  112.00-111.00  30.00   66
;
_diffrn_measurement_device 'four-circle diffractometer'
_diffrn_measurement_device_type 'SuperNova, Single source at offset/far, Atlas'
_diffrn_measurement_method '\w scans'
_diffrn_orient_matrix_type 'CrysAlisPro convention (1999,Acta A55,543-557)'
_diffrn_orient_matrix_UB_11 -0.1953204000
_diffrn_orient_matrix_UB_12 0.0267598000
_diffrn_orient_matrix_UB_13 -0.0539611000
_diffrn_orient_matrix_UB_21 -0.0298805000
_diffrn_orient_matrix_UB_22 0.1290281000
_diffrn_orient_matrix_UB_23 0.0185126000
_diffrn_orient_matrix_UB_31 0.1464217000
_diffrn_orient_matrix_UB_32 0.0225963000
_diffrn_orient_matrix_UB_33 -0.1098896000
_diffrn_radiation_monochromator mirror
_diffrn_radiation_probe x-ray
_diffrn_radiation_type 'Cu K\a'
_diffrn_radiation_wavelength 1.54184
_diffrn_reflns_av_R_equivalents 0.0202
_diffrn_reflns_av_unetI/netI 0.0252
_diffrn_reflns_Laue_measured_fraction_full 0.998
_diffrn_reflns_Laue_measured_fraction_max 0.979
_diffrn_reflns_limit_h_max 8
_diffrn_reflns_limit_h_min -8
_diffrn_reflns_limit_k_max 14
_diffrn_reflns_limit_k_min -14
_diffrn_reflns_limit_l_max 15
_diffrn_reflns_limit_l_min -15
_diffrn_reflns_number 8341
_diffrn_reflns_point_group_measured_fraction_full 0.998
_diffrn_reflns_point_group_measured_fraction_max 0.979
_diffrn_reflns_theta_full 67.684
_diffrn_reflns_theta_max 76.446
_diffrn_reflns_theta_min 3.552
_diffrn_source 'micro-focus sealed X-ray tube'
_diffrn_source_type 'SuperNova (Cu) X-ray Source'
_exptl_absorpt_coefficient_mu 1.235
_exptl_absorpt_correction_T_max 1.00000
_exptl_absorpt_correction_T_min 0.87399
_exptl_absorpt_correction_type multi-scan
_exptl_absorpt_process_details
;
CrysAlisPro 1.171.41.102a (Rigaku Oxford Diffraction, 2021)
Empirical absorption correction using spherical harmonics,
implemented in SCALE3 ABSPACK scaling algorithm.
;
_exptl_crystal_colour 'clear light colourless'
_exptl_crystal_colour_lustre clear
_exptl_crystal_colour_modifier light
_exptl_crystal_colour_primary colourless
_exptl_crystal_density_diffrn 1.677
_exptl_crystal_description plate
_exptl_crystal_F_000 488
_exptl_crystal_recrystallization_method 'Re-crystallisation from solvent: acetonitrile-water'
_exptl_crystal_size_max 0.25
_exptl_crystal_size_mid 0.12
_exptl_crystal_size_min 0.06
_refine_diff_density_max 0.359
_refine_diff_density_min -0.246
_refine_diff_density_rms 0.058
_refine_ls_extinction_method none
_refine_ls_goodness_of_fit_ref 1.063
_refine_ls_hydrogen_treatment refall
_refine_ls_matrix_type full
_refine_ls_number_parameters 363
_refine_ls_number_reflns 3877
_refine_ls_number_restraints 0
_refine_ls_restrained_S_all 1.063
_refine_ls_R_factor_all 0.0476
_refine_ls_R_factor_gt 0.0425
_refine_ls_shift/su_max 0.000
_refine_ls_shift/su_mean 0.000
_refine_ls_structure_factor_coef Fsqd
_refine_ls_weighting_details 'w=1/[\s^2^(Fo^2^)+(0.0827P)^2^+0.1046P] where P=(Fo^2^+2Fc^2^)/3'
_refine_ls_weighting_scheme calc
_refine_ls_wR_factor_gt 0.1200
_refine_ls_wR_factor_ref 0.1261
_reflns_Friedel_coverage 0.000
_reflns_number_gt 3378
_reflns_number_total 3877
_reflns_threshold_expression 'I > 2\s(I)'
_cod_data_source_file d2ce00760f2.cif
_cod_data_source_block mg-red-sqa-izonica
_cod_database_code 7245652
_shelx_shelxl_version_number 2018/3
_chemical_oxdiff_formula C10H7N1O6
_shelx_space_group_comment
;
The symmetry employed for this shelxl refinement is uniquely defined
by the following loop, which should always be used as a source of
symmetry information in preference to the above space-group names.
They are only intended as comments.
;
_shelx_estimated_absorpt_t_max 0.930
_shelx_estimated_absorpt_t_min 0.748
_reflns_odcompleteness_completeness 99.38
_reflns_odcompleteness_iscentric 1
_reflns_odcompleteness_theta 74.33
_olex2_refinement_description
;
;
_olex2_submission_special_instructions 'No special instructions were received'
_oxdiff_exptl_absorpt_empirical_details
;
Empirical correction (ABSPACK) includes:
- Absorption correction using spherical harmonics
- Frame scaling
;
_oxdiff_exptl_absorpt_empirical_full_max 1.236
_oxdiff_exptl_absorpt_empirical_full_min 0.799
_publcif_funding_html
;
;

loop_
_space_group_symop_operation_xyz
'x, y, z'
'-x, -y, -z'

loop_
_atom_site_label
_atom_site_type_symbol
_atom_site_fract_x
_atom_site_fract_y
_atom_site_fract_z
_atom_site_U_iso_or_equiv
_atom_site_adp_type
_atom_site_occupancy
_atom_site_site_symmetry_order
_atom_site_calc_flag
_atom_site_refinement_flags_posn
_atom_site_refinement_flags_adp
_atom_site_refinement_flags_occupancy
_atom_site_disorder_assembly
_atom_site_disorder_group
O12A O 0.50080(16) 0.49573(8) 0.22250(7) 0.0254(2) Uani 1 1 d . . . . .
O13A O 0.75344(16) 0.51398(9) -0.02130(8) 0.0264(2) Uani 1 1 d . . . . .
O12 O 0.14508(17) 0.25034(8) 0.56346(8) 0.0269(2) Uani 1 1 d . . . . .
O11A O 0.56724(16) 0.75747(8) 0.24756(7) 0.0266(2) Uani 1 1 d . . . . .
O11 O 0.19399(16) -0.03058(8) 0.55958(7) 0.0261(2) Uani 1 1 d . . . . .
O13 O -0.09879(16) 0.23123(9) 0.80919(8) 0.0272(2) Uani 1 1 d . . . . .
O1A O 0.33994(17) 0.54434(9) 0.41498(8) 0.0286(2) Uani 1 1 d . . . . .
O2 O 0.37922(16) 0.00343(9) 0.36807(7) 0.0272(2) Uani 1 1 d . . . . .
O2A O 0.36576(17) 0.72606(9) 0.43785(8) 0.0286(2) Uani 1 1 d . . . . .
O14A O 0.81628(17) 0.77561(9) -0.00312(8) 0.0295(2) Uani 1 1 d . . . . .
O1 O 0.34632(17) 0.19518(9) 0.37750(8) 0.0310(2) Uani 1 1 d . . . . .
O14 O -0.07099(17) -0.04551(9) 0.80638(8) 0.0282(2) Uani 1 1 d . . . . .
N1A N -0.03926(17) 0.58374(10) 0.78747(9) 0.0222(2) Uani 1 1 d . . . . .
N1 N 0.73598(18) 0.15231(10) 0.00711(9) 0.0226(2) Uani 1 1 d . . . . .
C4A C 0.1850(2) 0.61486(11) 0.58327(10) 0.0211(3) Uani 1 1 d . . . . .
C4 C 0.5230(2) 0.11947(12) 0.21390(10) 0.0210(3) Uani 1 1 d . . . . .
C12A C 0.5888(2) 0.57815(11) 0.15986(10) 0.0209(3) Uani 1 1 d . . . . .
C11 C 0.1092(2) 0.04124(11) 0.62687(10) 0.0212(3) Uani 1 1 d . . . . .
C3 C 0.5910(2) 0.02609(12) 0.15136(10) 0.0222(3) Uani 1 1 d . . . . .
C5 C 0.5637(2) 0.22915(12) 0.17061(11) 0.0224(3) Uani 1 1 d . . . . .
C3A C 0.1351(2) 0.70519(12) 0.64880(11) 0.0221(3) Uani 1 1 d . . . . .
C13A C 0.7010(2) 0.58151(11) 0.05058(10) 0.0210(3) Uani 1 1 d . . . . .
C11A C 0.6153(2) 0.69224(11) 0.17319(10) 0.0214(3) Uani 1 1 d . . . . .
C12 C 0.0877(2) 0.16333(11) 0.63118(10) 0.0220(3) Uani 1 1 d . . . . .
C5A C 0.1217(2) 0.50840(12) 0.62183(11) 0.0223(3) Uani 1 1 d . . . . .
C2A C 0.0197(2) 0.68730(12) 0.75256(11) 0.0228(3) Uani 1 1 d . . . . .
C14A C 0.7324(2) 0.70276(12) 0.05828(10) 0.0223(3) Uani 1 1 d . . . . .
C6A C 0.0078(2) 0.49519(11) 0.72585(10) 0.0230(3) Uani 1 1 d . . . . .
C7 C 0.4057(2) 0.10738(12) 0.32929(10) 0.0229(3) Uani 1 1 d . . . . .
C2 C 0.6993(2) 0.04523(12) 0.04633(11) 0.0227(3) Uani 1 1 d . . . . .
C14 C -0.0110(2) 0.03145(11) 0.74095(10) 0.0220(3) Uani 1 1 d . . . . .
C7A C 0.3067(2) 0.62662(12) 0.46933(10) 0.0220(3) Uani 1 1 d . . . . .
C6 C 0.6735(2) 0.24366(12) 0.06592(11) 0.0230(3) Uani 1 1 d . . . . .
C13 C -0.0240(2) 0.15991(11) 0.74084(10) 0.0220(3) Uani 1 1 d . . . . .
H2AA H -0.022(3) 0.7462(17) 0.8006(16) 0.027(4) Uiso 1 1 d . . . . .
H3A H 0.177(3) 0.7765(17) 0.6209(15) 0.027(4) Uiso 1 1 d . . . . .
H2B H 0.754(3) -0.0158(19) -0.0053(17) 0.035(5) Uiso 1 1 d . . . . .
H3 H 0.571(3) -0.0491(18) 0.1804(16) 0.027(4) Uiso 1 1 d . . . . .
H6A H -0.038(3) 0.4236(18) 0.7597(16) 0.031(5) Uiso 1 1 d . . . . .
H5 H 0.516(3) 0.2967(18) 0.2138(16) 0.032(5) Uiso 1 1 d . . . . .
H5A H 0.161(3) 0.4458(19) 0.5747(17) 0.034(5) Uiso 1 1 d . . . . .
H6 H 0.706(3) 0.319(2) 0.0313(17) 0.036(5) Uiso 1 1 d . . . . .
H1 H 0.814(4) 0.171(2) -0.071(2) 0.058(7) Uiso 1 1 d . . . . .
H1A H -0.126(4) 0.568(2) 0.861(2) 0.051(6) Uiso 1 1 d . . . . .
H2A H 0.455(4) 0.733(2) 0.361(2) 0.058(7) Uiso 1 1 d . . . . .
H12A H 0.441(4) 0.522(2) 0.292(2) 0.054(6) Uiso 1 1 d . . . . .
H12 H 0.226(4) 0.220(3) 0.495(2) 0.070(8) Uiso 1 1 d . . . . .
H2 H 0.301(4) -0.003(2) 0.450(2) 0.059(7) Uiso 1 1 d . . . . .

loop_
_atom_site_aniso_label
_atom_site_aniso_U_11
_atom_site_aniso_U_22
_atom_site_aniso_U_33
_atom_site_aniso_U_23
_atom_site_aniso_U_13
_atom_site_aniso_U_12
O12A 0.0365(5) 0.0210(5) 0.0168(4) -0.0015(3) 0.0043(4) -0.0117(4)
O13A 0.0355(5) 0.0237(5) 0.0178(4) -0.0045(4) 0.0045(4) -0.0093(4)
O12 0.0382(5) 0.0198(5) 0.0190(5) -0.0015(3) 0.0055(4) -0.0094(4)
O11A 0.0380(5) 0.0220(5) 0.0181(4) -0.0038(3) 0.0040(4) -0.0108(4)
O11 0.0369(5) 0.0197(5) 0.0193(4) -0.0034(3) 0.0026(4) -0.0072(4)
O13 0.0370(5) 0.0227(5) 0.0187(4) -0.0032(4) 0.0048(4) -0.0087(4)
O1A 0.0381(5) 0.0283(5) 0.0176(4) -0.0041(4) 0.0029(4) -0.0098(4)
O2 0.0353(5) 0.0271(5) 0.0179(4) 0.0003(4) 0.0013(4) -0.0118(4)
O2A 0.0363(5) 0.0263(5) 0.0208(5) -0.0012(4) 0.0047(4) -0.0123(4)
O14A 0.0406(5) 0.0245(5) 0.0209(5) 0.0018(4) 0.0034(4) -0.0132(4)
O1 0.0397(6) 0.0276(5) 0.0203(5) -0.0038(4) 0.0043(4) -0.0040(4)
O14 0.0377(5) 0.0240(5) 0.0206(4) 0.0016(4) 0.0014(4) -0.0106(4)
N1A 0.0239(5) 0.0240(5) 0.0169(5) -0.0012(4) 0.0002(4) -0.0054(4)
N1 0.0244(5) 0.0232(5) 0.0195(5) -0.0015(4) -0.0002(4) -0.0073(4)
C4A 0.0229(6) 0.0215(6) 0.0178(6) -0.0010(5) -0.0011(4) -0.0050(5)
C4 0.0218(6) 0.0236(6) 0.0176(6) -0.0011(5) -0.0018(4) -0.0064(5)
C12A 0.0247(6) 0.0199(6) 0.0164(6) -0.0007(4) 0.0002(4) -0.0053(5)
C11 0.0246(6) 0.0222(6) 0.0162(6) -0.0005(4) -0.0009(4) -0.0076(5)
C3 0.0254(6) 0.0210(6) 0.0201(6) -0.0009(5) -0.0020(5) -0.0074(5)
C5 0.0257(6) 0.0209(6) 0.0200(6) -0.0029(5) -0.0013(5) -0.0058(5)
C3A 0.0257(6) 0.0204(6) 0.0196(6) -0.0013(5) -0.0017(5) -0.0062(5)
C13A 0.0241(6) 0.0208(6) 0.0159(6) -0.0002(4) 0.0011(4) -0.0056(5)
C11A 0.0242(6) 0.0202(6) 0.0176(6) 0.0000(4) 0.0007(4) -0.0055(5)
C12 0.0262(6) 0.0214(6) 0.0171(6) -0.0010(5) -0.0003(5) -0.0062(5)
C5A 0.0269(6) 0.0208(6) 0.0190(6) -0.0038(5) -0.0008(5) -0.0064(5)
C2A 0.0260(6) 0.0214(6) 0.0198(6) -0.0020(5) -0.0012(5) -0.0048(5)
C14A 0.0261(6) 0.0219(6) 0.0173(6) -0.0002(5) -0.0004(5) -0.0061(5)
C6A 0.0261(6) 0.0219(6) 0.0204(6) -0.0006(5) -0.0017(5) -0.0073(5)
C7 0.0240(6) 0.0241(6) 0.0194(6) -0.0019(5) -0.0007(5) -0.0059(5)
C2 0.0251(6) 0.0218(6) 0.0207(6) -0.0037(5) -0.0009(5) -0.0061(5)
C14 0.0241(6) 0.0221(6) 0.0191(6) -0.0017(5) -0.0018(5) -0.0056(5)
C7A 0.0238(6) 0.0239(6) 0.0168(6) -0.0005(5) -0.0007(4) -0.0057(5)
C6 0.0259(6) 0.0213(6) 0.0212(6) -0.0009(5) -0.0018(5) -0.0069(5)
C13 0.0254(6) 0.0221(6) 0.0171(6) -0.0015(4) 0.0000(5) -0.0061(5)

loop_
_atom_type_symbol
_atom_type_description
_atom_type_scat_dispersion_real
_atom_type_scat_dispersion_imag
_atom_type_scat_source
C C 0.0181 0.0091 'International Tables Vol C Tables 4.2.6.8 and 6.1.1.4'
H H 0.0000 0.0000 'International Tables Vol C Tables 4.2.6.8 and 6.1.1.4'
N N 0.0311 0.0180 'International Tables Vol C Tables 4.2.6.8 and 6.1.1.4'
O O 0.0492 0.0322 'International Tables Vol C Tables 4.2.6.8 and 6.1.1.4'

loop_
_geom_angle_atom_site_label_1
_geom_angle_atom_site_label_2
_geom_angle_atom_site_label_3
_geom_angle
_geom_angle_site_symmetry_1
_geom_angle_site_symmetry_3
_geom_angle_publ_flag
C12A O12A H12A 109.4(16) . . ?
C12 O12 H12 108.8(17) . . ?
C11 O11 H2 125.6(11) . . ?
C7 O2 H2 114.1(15) . . ?
C7A O2A H2A 115.4(15) . . ?
C2A N1A H1A 122.3(15) . . ?
C6A N1A C2A 122.81(11) . . ?
C6A N1A H1A 114.8(15) . . ?
C2 N1 H1 122.3(15) . . ?
C6 N1 C2 122.74(11) . . ?
C6 N1 H1 114.9(15) . . ?
C3A C4A C5A 120.41(12) . . ?
C3A C4A C7A 122.32(12) . . ?
C5A C4A C7A 117.27(12) . . ?
C3 C4 C7 122.60(12) . . ?
C5 C4 C3 119.97(12) . . ?
C5 C4 C7 117.42(12) . . ?
O12A C12A C13A 131.10(12) . . ?
O12A C12A C11A 135.03(12) . . ?
C11A C12A C13A 93.85(11) . . ?
O11 C11 C12 136.86(12) . . ?
O11 C11 C14 133.83(12) . . ?
C12 C11 C14 89.29(10) . . ?
C4 C3 H3 121.0(12) . . ?
C2 C3 C4 118.57(12) . . ?
C2 C3 H3 120.3(12) . . ?
C4 C5 H5 121.1(12) . . ?
C6 C5 C4 119.30(12) . . ?
C6 C5 H5 119.6(12) . . ?
C4A C3A H3A 119.0(12) . . ?
C2A C3A C4A 118.50(12) . . ?
C2A C3A H3A 122.4(12) . . ?
O13A C13A C12A 136.20(13) . . ?
O13A C13A C14A 134.71(12) . . ?
C12A C13A C14A 89.09(10) . . ?
O11A C11A C12A 136.71(12) . . ?
O11A C11A C14A 134.11(12) . . ?
C12A C11A C14A 89.17(10) . . ?
O12 C12 C11 135.34(12) . . ?
O12 C12 C13 131.01(12) . . ?
C11 C12 C13 93.64(11) . . ?
C4A C5A H5A 118.9(12) . . ?
C6A C5A C4A 118.69(12) . . ?
C6A C5A H5A 122.4(12) . . ?
N1A C2A C3A 119.75(12) . . ?
N1A C2A H2AA 117.7(12) . . ?
C3A C2A H2AA 122.5(12) . . ?
O14A C14A C13A 135.11(12) . . ?
O14A C14A C11A 137.01(13) . . ?
C11A C14A C13A 87.88(10) . . ?
N1A C6A C5A 119.85(12) . . ?
N1A C6A H6A 116.1(12) . . ?
C5A C6A H6A 124.0(12) . . ?
O2 C7 C4 115.62(11) . . ?
O1 C7 O2 126.22(12) . . ?
O1 C7 C4 118.16(12) . . ?
N1 C2 C3 119.89(12) . . ?
N1 C2 H2B 115.2(12) . . ?
C3 C2 H2B 124.9(12) . . ?
O14 C14 C11 136.75(12) . . ?
O14 C14 C13 135.24(12) . . ?
C11 C14 C13 88.01(10) . . ?
O1A C7A O2A 126.10(12) . . ?
O1A C7A C4A 118.85(12) . . ?
O2A C7A C4A 115.05(11) . . ?
N1 C6 C5 119.52(12) . . ?
N1 C6 H6 117.9(12) . . ?
C5 C6 H6 122.6(12) . . ?
O13 C13 C12 136.36(12) . . ?
O13 C13 C14 134.59(12) . . ?
C12 C13 C14 89.03(10) . . ?

loop_
_geom_bond_atom_site_label_1
_geom_bond_atom_site_label_2
_geom_bond_distance
_geom_bond_site_symmetry_2
_geom_bond_publ_flag
O12A C12A 1.3161(16) . ?
O12A H12A 0.95(3) . ?
O13A C13A 1.2443(17) . ?
O12 C12 1.3121(16) . ?
O12 H12 0.99(3) . ?
O11A C11A 1.2517(17) . ?
O11 C11 1.2510(17) . ?
O11 H2 1.45(3) . ?
O13 C13 1.2481(17) . ?
O1A C7A 1.2269(18) . ?
O2 C7 1.2915(17) . ?
O2 H2 1.06(3) . ?
O2A C7A 1.2945(17) . ?
O2A H2A 1.03(3) . ?
O14A C14A 1.2149(17) . ?
O1 C7 1.2293(18) . ?
O14 C14 1.2149(17) . ?
N1A C2A 1.3453(18) . ?
N1A C6A 1.3400(18) . ?
N1A H1A 1.00(2) . ?
N1 C2 1.3444(18) . ?
N1 C6 1.3427(18) . ?
N1 H1 1.04(3) . ?
C4A C3A 1.3885(18) . ?
C4A C5A 1.3954(18) . ?
C4A C7A 1.5029(16) . ?
C4 C3 1.3921(18) . ?
C4 C5 1.3919(19) . ?
C4 C7 1.5096(17) . ?
C12A C13A 1.4290(17) . ?
C12A C11A 1.4287(18) . ?
C11 C12 1.4279(18) . ?
C11 C14 1.4999(16) . ?
C3 C2 1.3870(18) . ?
C3 H3 0.94(2) . ?
C5 C6 1.3800(18) . ?
C5 H5 0.99(2) . ?
C3A C2A 1.3877(18) . ?
C3A H3A 0.94(2) . ?
C13A C14A 1.5050(18) . ?
C11A C14A 1.5031(16) . ?
C12 C13 1.4322(17) . ?
C5A C6A 1.3806(18) . ?
C5A H5A 0.98(2) . ?
C2A H2AA 0.95(2) . ?
C6A H6A 0.97(2) . ?
C2 H2B 1.00(2) . ?
C14 C13 1.5023(18) . ?
C6 H6 0.98(2) . ?

loop_
_geom_hbond_atom_site_label_D
_geom_hbond_atom_site_label_H
_geom_hbond_atom_site_label_A
_geom_hbond_distance_DH
_geom_hbond_distance_HA
_geom_hbond_distance_DA
_geom_hbond_angle_DHA
_geom_hbond_site_symmetry_A
_geom_hbond_publ_flag
N1 H1 O13 1.04(3) 1.63(3) 2.6506(14) 166(2) 1_654 yes
N1A H1A O13A 1.00(2) 1.65(2) 2.6371(14) 168(2) 1_456 yes
O2A H2A O11A 1.03(3) 1.49(3) 2.5193(13) 173(2) . yes
O12A H12A O1A 0.95(3) 1.61(3) 2.5505(13) 171(2) . yes
O12 H12 O1 0.99(3) 1.57(3) 2.5523(13) 170(3) . yes
O2 H2 O11 1.06(3) 1.45(3) 2.5028(13) 171(2) . yes

loop_
_geom_torsion_atom_site_label_1
_geom_torsion_atom_site_label_2
_geom_torsion_atom_site_label_3
_geom_torsion_atom_site_label_4
_geom_torsion
_geom_torsion_site_symmetry_1
_geom_torsion_site_symmetry_2
_geom_torsion_site_symmetry_3
_geom_torsion_site_symmetry_4
_geom_torsion_publ_flag
O12A C12A C13A O13A 0.3(3) . . . . ?
O12A C12A C13A C14A -179.20(15) . . . . ?
O12A C12A C11A O11A 0.2(3) . . . . ?
O12A C12A C11A C14A 179.10(16) . . . . ?
O13A C13A C14A O14A 1.2(3) . . . . ?
O13A C13A C14A C11A -178.86(16) . . . . ?
O12 C12 C13 O13 -2.0(3) . . . . ?
O12 C12 C13 C14 178.95(15) . . . . ?
O11A C11A C14A O14A -1.8(3) . . . . ?
O11A C11A C14A C13A 178.28(16) . . . . ?
O11 C11 C12 O12 2.3(3) . . . . ?
O11 C11 C12 C13 -177.58(17) . . . . ?
O11 C11 C14 O14 -1.6(3) . . . . ?
O11 C11 C14 C13 177.70(16) . . . . ?
O14 C14 C13 O13 1.4(3) . . . . ?
O14 C14 C13 C12 -179.60(17) . . . . ?
C4A C3A C2A N1A 0.6(2) . . . . ?
C4A C5A C6A N1A -0.1(2) . . . . ?
C4 C3 C2 N1 -0.1(2) . . . . ?
C4 C5 C6 N1 1.1(2) . . . . ?
C12A C13A C14A O14A -179.19(17) . . . . ?
C12A C13A C14A C11A 0.70(10) . . . . ?
C12A C11A C14A O14A 179.19(18) . . . . ?
C12A C11A C14A C13A -0.70(10) . . . . ?
C11 C12 C13 O13 177.87(17) . . . . ?
C11 C12 C13 C14 -1.14(10) . . . . ?
C11 C14 C13 O13 -177.96(16) . . . . ?
C11 C14 C13 C12 1.09(10) . . . . ?
C3 C4 C5 C6 -0.6(2) . . . . ?
C3 C4 C7 O2 2.54(19) . . . . ?
C3 C4 C7 O1 -177.95(12) . . . . ?
C5 C4 C3 C2 0.2(2) . . . . ?
C5 C4 C7 O2 -177.06(12) . . . . ?
C5 C4 C7 O1 2.44(19) . . . . ?
C3A C4A C5A C6A 0.4(2) . . . . ?
C3A C4A C7A O1A -177.92(13) . . . . ?
C3A C4A C7A O2A 1.60(19) . . . . ?
C13A C12A C11A O11A -178.20(17) . . . . ?
C13A C12A C11A C14A 0.74(10) . . . . ?
C11A C12A C13A O13A 178.81(17) . . . . ?
C11A C12A C13A C14A -0.73(10) . . . . ?
C12 C11 C14 O14 179.61(17) . . . . ?
C12 C11 C14 C13 -1.09(10) . . . . ?
C5A C4A C3A C2A -0.6(2) . . . . ?
C5A C4A C7A O1A 1.81(19) . . . . ?
C5A C4A C7A O2A -178.67(12) . . . . ?
C2A N1A C6A C5A 0.1(2) . . . . ?
C6A N1A C2A C3A -0.3(2) . . . . ?
C7 C4 C3 C2 -179.44(11) . . . . ?
C7 C4 C5 C6 178.99(12) . . . . ?
C2 N1 C6 C5 -1.1(2) . . . . ?
C14 C11 C12 O12 -178.95(16) . . . . ?
C14 C11 C12 C13 1.14(10) . . . . ?
C7A C4A C3A C2A 179.13(11) . . . . ?
C7A C4A C5A C6A -179.36(11) . . . . ?
C6 N1 C2 C3 0.6(2) . . . . ?
